data_4321785
loop_
_publ_author_name
'Dirk Steinborn'
'Michael Gerisch'
'Clemens Bruhn'
'Julian A. Davies'

_publ_section_title
;
 Synthesis and Characterization of Intermolecular Hydrogen Bond Stabilized
 Acyl(hydroxycarbene)platinum(II) Complexes
;
_journal_name_full 'Inorganic Chemistry'
_journal_page_first 680
_journal_page_last 683
_journal_paper_doi 10.1021/ic9805170
_journal_volume 38
_journal_year 1999
_chemical_compound_source 'see experimental'
_chemical_formula_sum 'C28 H29 F6 N4 O4 P Pt2'
_chemical_formula_weight 1020.70
_chemical_name_systematic
; 
 ? 
;
_chemical_temperature_decomposition 167(1)
_space_group_IT_number 14
_symmetry_cell_setting monoclinic
_symmetry_space_group_name_Hall '-P 2yab'
_symmetry_space_group_name_H-M 'P 1 21/a 1'
_atom_sites_solution_hydrogens geom
_atom_sites_solution_primary direct
_atom_sites_solution_secondary difmap
_audit_creation_method SHELXL
_cell_angle_alpha 90.00
_cell_angle_beta 116.78(2)
_cell_angle_gamma 90.00
_cell_formula_units_Z 8
_cell_length_a 21.147(6)
_cell_length_b 14.3547(15)
_cell_length_c 23.036(4)
_cell_measurement_reflns_used 2000
_cell_measurement_temperature 220(2)
_cell_measurement_theta_max 25.0
_cell_measurement_theta_min 1.93
_cell_volume 6243(2)
_computing_cell_refinement 'Stoe-IPDS software (Stoe, 1996)'
_computing_data_collection 'Stoe-IPDS software (Stoe, 1996)'
_computing_data_reduction 'Stoe-IPDS software (Stoe, 1996)'
_computing_molecular_graphics 'ORTEPIII (Burnett, N. M., Johnson, C. K., 1996)'
_computing_publication_material 'SHELXL-93 (Sheldrick, 1993)'
_computing_structure_refinement 'SHELXL-93 (Sheldrick, 1993)'
_computing_structure_solution 'SHELXS-86 (Sheldrick, 1990)'
_diffrn_ambient_temperature 220(2)
_diffrn_measurement_device 'STOE IPDS Image Plate Detection System'
_diffrn_measurement_method '133 frames, 1.5 deg. oscil.'
_diffrn_radiation_monochromator graphite
_diffrn_radiation_source 'fine-focus sealed tube'
_diffrn_radiation_type MoK\a
_diffrn_radiation_wavelength 0.71073
_diffrn_reflns_av_R_equivalents 0.0783
_diffrn_reflns_av_sigmaI/netI 0.0599
_diffrn_reflns_limit_h_max 25
_diffrn_reflns_limit_h_min -25
_diffrn_reflns_limit_k_max 16
_diffrn_reflns_limit_k_min -16
_diffrn_reflns_limit_l_max 28
_diffrn_reflns_limit_l_min -28
_diffrn_reflns_number 39542
_diffrn_reflns_theta_max 25.00
_diffrn_reflns_theta_min 1.93
_diffrn_standards_decay_% none
_exptl_absorpt_coefficient_mu 9.082
_exptl_absorpt_correction_T_max 0.84
_exptl_absorpt_correction_T_min 0.49
_exptl_absorpt_correction_type numerical
_exptl_crystal_colour red
_exptl_crystal_density_diffrn 2.172
_exptl_crystal_density_meas ?
_exptl_crystal_description blocks
_exptl_crystal_F_000 3856
_exptl_crystal_size_max 0.20
_exptl_crystal_size_mid 0.10
_exptl_crystal_size_min 0.10
_refine_diff_density_max 1.272
_refine_diff_density_min -2.051
_refine_diff_density_rms 0.166
_refine_ls_extinction_method none
_refine_ls_goodness_of_fit_all 0.936
_refine_ls_goodness_of_fit_obs 1.007
_refine_ls_hydrogen_treatment 'riding model'
_refine_ls_matrix_type full
_refine_ls_number_parameters 811
_refine_ls_number_reflns 10712
_refine_ls_number_restraints 0
_refine_ls_restrained_S_all 0.936
_refine_ls_restrained_S_obs 1.007
_refine_ls_R_factor_all 0.0574
_refine_ls_R_factor_obs 0.0363
_refine_ls_shift/esd_max 2.349
_refine_ls_shift/esd_mean 0.090
_refine_ls_structure_factor_coef Fsqd
_refine_ls_weighting_details 'w=1/[\s^2^(Fo^2^)+(0.0469P)^2^+0.0000P] where P=(Fo^2^+2Fc^2^)/3'
_refine_ls_weighting_scheme calc
_refine_ls_wR_factor_all 0.0845
_refine_ls_wR_factor_obs 0.0767
_reflns_number_observed 7841
_reflns_number_total 10712
_reflns_observed_criterion >2sigma(I)
_cod_data_source_file ic9805170_2.cif
_cod_data_source_block ipds452
_cod_depositor_comments
;
The following automatic conversions were performed:

'_exptl_crystal_density_meas' value 'not measured' was changed to '?'
- the value is perceived as not measured.

Automatic conversion script
Id: cif_fix_values 3008 2015-01-20 13:52:24Z robertas 

The following automatic conversions were performed:

'_refine_ls_weighting_scheme' value 'calc
w=1/[\s^2^(Fo^2^)+(0.0469P)^2^+0.0000P] where P=(Fo^2^+2Fc^2^)/3' was
changed to 'calc'. New tag '_refine_ls_weighting_details' was
created. The value of the new tag was set to
'w=1/[\s^2^(Fo^2^)+(0.0469P)^2^+0.0000P] where P=(Fo^2^+2Fc^2^)/3'.

Automatic conversion script
Id: cif_fix_values 3143 2015-03-26 13:38:13Z robertas 
;
_cod_original_cell_volume 6242.8(21)
_cod_database_code 4321785

loop_
_symmetry_equiv_pos_as_xyz
'x, y, z'
'-x+1/2, y+1/2, -z'
'-x, -y, -z'
'x-1/2, -y-1/2, z'

loop_
_atom_site_aniso_label
_atom_site_aniso_U_11
_atom_site_aniso_U_22
_atom_site_aniso_U_33
_atom_site_aniso_U_23
_atom_site_aniso_U_13
_atom_site_aniso_U_12
C1 0.049(5) 0.065(7) 0.039(5) 0.004(4) 0.024(4) 0.007(4)
C2 0.054(5) 0.067(8) 0.095(8) 0.002(6) 0.051(5) 0.009(4)
C3 0.040(4) 0.055(6) 0.041(5) -0.012(4) 0.020(4) 0.002(4)
C4 0.070(6) 0.068(7) 0.041(5) -0.011(5) 0.023(4) -0.005(5)
C5 0.045(4) 0.058(7) 0.056(6) -0.003(5) 0.021(4) 0.005(4)
C6 0.047(5) 0.072(7) 0.038(5) -0.003(4) 0.009(4) 0.003(4)
C7 0.079(7) 0.085(9) 0.033(5) 0.005(5) 0.022(5) 0.007(5)
C8 0.071(6) 0.069(7) 0.032(5) -0.001(4) 0.030(4) 0.002(5)
C9 0.044(4) 0.039(5) 0.037(4) -0.006(3) 0.019(3) 0.000(3)
C10 0.049(4) 0.037(5) 0.035(4) -0.002(3) 0.025(4) -0.002(3)
C11 0.057(5) 0.081(8) 0.059(6) -0.013(5) 0.037(5) -0.015(5)
C12 0.043(5) 0.115(10) 0.066(7) -0.016(6) 0.035(5) -0.011(5)
C13 0.039(4) 0.096(9) 0.060(6) -0.012(6) 0.017(4) -0.005(5)
C14 0.038(4) 0.060(6) 0.042(5) -0.009(4) 0.018(4) -0.003(4)
C15 0.043(4) 0.064(7) 0.047(5) -0.005(5) 0.016(4) -0.006(4)
C16 0.071(6) 0.071(8) 0.057(6) 0.011(5) 0.024(5) 0.013(5)
C17 0.039(4) 0.052(6) 0.066(6) 0.012(5) 0.019(4) 0.000(4)
C18 0.061(6) 0.053(7) 0.120(10) 0.007(6) 0.047(6) -0.011(5)
C19 0.050(5) 0.071(8) 0.114(9) 0.005(6) 0.053(6) 0.011(5)
C20 0.096(9) 0.091(11) 0.190(17) -0.003(11) 0.112(12) 0.016(7)
C21 0.175(16) 0.070(10) 0.179(17) -0.011(10) 0.157(15) 0.008(9)
C22 0.142(11) 0.064(9) 0.095(9) -0.013(6) 0.089(9) -0.006(7)
C23 0.093(7) 0.033(6) 0.073(7) -0.005(4) 0.060(6) 0.003(5)
C24 0.083(6) 0.039(6) 0.035(5) -0.004(4) 0.020(5) -0.005(4)
C25 0.149(12) 0.063(9) 0.041(6) -0.007(5) 0.022(7) -0.014(7)
C26 0.119(11) 0.055(8) 0.053(7) 0.004(6) -0.025(7) -0.022(7)
C27 0.085(8) 0.069(9) 0.071(8) -0.006(6) 0.006(7) -0.023(6)
C28 0.044(5) 0.067(8) 0.062(7) 0.000(5) -0.001(4) -0.005(4)
C29 0.061(6) 0.065(8) 0.078(7) -0.011(6) 0.031(5) -0.012(5)
C30 0.095(8) 0.085(10) 0.173(14) 0.041(9) 0.093(10) 0.037(7)
C31 0.040(4) 0.047(6) 0.056(5) 0.005(4) 0.019(4) 0.004(4)
C32 0.094(8) 0.074(9) 0.052(6) 0.004(5) 0.022(5) -0.025(6)
C33 0.082(7) 0.072(8) 0.050(6) -0.002(5) 0.025(5) -0.014(5)
C34 0.124(10) 0.078(9) 0.045(6) 0.001(6) 0.024(7) -0.020(7)
C35 0.115(11) 0.085(10) 0.054(8) -0.005(6) 0.001(7) -0.018(8)
C36 0.064(6) 0.070(9) 0.070(8) 0.000(6) -0.005(6) -0.004(5)
C37 0.050(5) 0.039(6) 0.072(7) 0.003(5) 0.008(5) -0.001(4)
C38 0.045(5) 0.038(6) 0.066(6) -0.003(4) 0.008(4) -0.003(4)
C39 0.047(5) 0.066(8) 0.115(10) -0.008(7) 0.027(6) -0.007(5)
C40 0.055(7) 0.088(10) 0.149(14) -0.015(9) 0.052(8) -0.002(6)
C41 0.080(8) 0.089(10) 0.119(11) -0.027(8) 0.069(8) -0.018(6)
C42 0.064(6) 0.080(9) 0.076(7) -0.021(6) 0.040(5) -0.014(5)
C43 0.049(4) 0.053(6) 0.030(4) -0.010(4) 0.015(4) -0.012(4)
C44 0.062(5) 0.065(7) 0.062(6) 0.005(5) 0.029(5) -0.014(5)
C45 0.050(5) 0.073(7) 0.034(5) 0.002(4) 0.015(4) 0.004(4)
C46 0.067(6) 0.114(11) 0.046(6) -0.017(6) 0.015(5) -0.018(6)
C47 0.070(6) 0.054(7) 0.049(5) 0.000(4) 0.029(5) -0.010(4)
C48 0.096(8) 0.078(9) 0.048(6) 0.000(5) 0.036(6) -0.014(6)
C49 0.112(9) 0.077(9) 0.040(6) -0.001(5) 0.014(6) -0.014(7)
C50 0.063(6) 0.069(8) 0.050(6) -0.003(5) 0.003(5) -0.007(5)
C51 0.050(5) 0.040(6) 0.038(5) 0.002(4) 0.007(4) -0.001(4)
C52 0.033(4) 0.045(6) 0.058(6) 0.006(4) 0.007(4) -0.004(3)
C53 0.049(5) 0.047(7) 0.094(8) 0.009(5) 0.014(5) -0.003(4)
C54 0.045(5) 0.080(9) 0.126(12) 0.018(7) 0.039(7) 0.009(5)
C55 0.055(6) 0.087(9) 0.104(10) 0.030(7) 0.044(6) 0.003(5)
C56 0.056(5) 0.067(7) 0.070(7) 0.006(5) 0.038(5) 0.005(4)
F1 0.083(4) 0.119(7) 0.111(6) -0.001(5) 0.032(4) 0.030(4)
F2 0.126(6) 0.145(8) 0.066(5) -0.024(5) 0.001(4) -0.029(5)
F3 0.110(6) 0.198(11) 0.137(8) 0.038(7) 0.054(5) -0.050(6)
F4 0.112(5) 0.143(8) 0.065(4) -0.028(4) 0.028(4) 0.003(5)
F5 0.164(8) 0.143(9) 0.120(7) 0.011(6) 0.078(6) -0.056(6)
F6 0.119(6) 0.191(11) 0.136(7) 0.033(7) 0.030(6) 0.103(7)
F7 0.148(6) 0.109(6) 0.087(5) 0.018(4) 0.086(5) 0.033(5)
F8 0.225(10) 0.196(10) 0.141(8) 0.104(7) 0.148(8) 0.110(8)
F9 0.115(8) 0.255(16) 0.240(14) -0.117(13) 0.034(8) 0.006(8)
F10 0.346(18) 0.211(15) 0.331(19) 0.187(14) 0.281(17) 0.161(14)
F11 0.181(11) 0.175(14) 0.410(24) -0.159(15) 0.134(14) -0.076(10)
F12 0.209(9) 0.131(8) 0.167(9) 0.009(6) 0.133(8) 0.064(7)
P1 0.0417(11) 0.078(2) 0.0504(14) 0.0067(13) 0.0101(10) -0.0002(11)
P2 0.114(2) 0.071(2) 0.066(2) 0.009(2) 0.057(2) 0.013(2)
N1 0.042(3) 0.043(4) 0.035(4) -0.004(3) 0.018(3) 0.001(3)
N2 0.039(3) 0.035(4) 0.042(4) -0.001(3) 0.018(3) 0.000(3)
N3 0.062(4) 0.039(5) 0.057(5) -0.001(3) 0.032(4) 0.004(3)
N4 0.050(4) 0.049(5) 0.051(4) -0.008(3) 0.017(3) -0.006(3)
N5 0.076(5) 0.048(5) 0.038(4) -0.003(3) 0.018(4) -0.009(4)
N6 0.046(4) 0.045(5) 0.059(5) -0.006(4) 0.019(4) -0.003(3)
N7 0.046(4) 0.042(5) 0.040(4) 0.001(3) 0.012(3) -0.006(3)
N8 0.048(4) 0.041(5) 0.050(4) 0.006(3) 0.020(3) 0.003(3)
O1 0.043(3) 0.112(7) 0.118(6) -0.052(5) 0.043(4) -0.015(4)
O2 0.086(4) 0.061(5) 0.037(3) -0.002(3) 0.032(3) -0.005(3)
O3 0.087(6) 0.127(9) 0.083(6) 0.030(6) -0.016(5) -0.040(6)
O4 0.074(4) 0.065(5) 0.072(5) -0.002(4) 0.053(4) -0.004(3)
O5 0.075(5) 0.112(7) 0.077(5) 0.010(5) 0.048(4) -0.011(4)
O6 0.054(3) 0.052(4) 0.052(4) 0.005(3) 0.008(3) -0.003(3)
O7 0.034(3) 0.063(5) 0.069(4) -0.002(3) 0.015(3) 0.002(3)
O8 0.078(4) 0.108(7) 0.048(4) 0.007(4) 0.031(4) -0.010(4)
Pt1 0.03475(14) 0.0466(2) 0.0317(2) -0.00223(13) 0.01806(12) 0.00226(12)
Pt2 0.03410(15) 0.0488(2) 0.0416(2) -0.00317(14) 0.01636(13) -0.00209(13)
Pt3 0.0398(2) 0.0496(2) 0.0404(2) -0.00127(14) 0.01631(14) -0.00340(13)
Pt4 0.03558(15) 0.0516(2) 0.0345(2) 0.00073(14) 0.01361(12) -0.00280(13)

loop_
_atom_site_label
_atom_site_type_symbol
_atom_site_fract_x
_atom_site_fract_y
_atom_site_fract_z
_atom_site_U_iso_or_equiv
_atom_site_thermal_displace_type
_atom_site_occupancy
_atom_site_calc_flag
_atom_site_refinement_flags
_atom_site_disorder_group
C1 C 0.0851(4) 0.8846(7) 0.0796(4) 0.049(2) Uani 1 d . .
C2 C 0.0661(5) 0.9723(7) 0.1036(5) 0.065(3) Uani 1 d . .
H2A H 0.0927(5) 1.0241(7) 0.0987(5) 0.098 Uiso 1 calc R .
H2B H 0.0775(5) 0.9652(7) 0.1492(5) 0.098 Uiso 1 calc R .
H2C H 0.0158(5) 0.9842(7) 0.0786(5) 0.098 Uiso 1 calc R .
C3 C 0.2195(4) 0.8918(6) 0.1814(4) 0.044(2) Uani 1 d . .
C4 C 0.2550(5) 0.9790(7) 0.2113(4) 0.060(2) Uani 1 d . .
H4A H 0.2197(5) 1.0265(7) 0.2047(4) 0.090 Uiso 1 calc R .
H4B H 0.2847(5) 0.9989(7) 0.1915(4) 0.090 Uiso 1 calc R .
H4C H 0.2840(5) 0.9695(7) 0.2575(4) 0.090 Uiso 1 calc R .
C5 C 0.0842(4) 0.8685(7) -0.0604(5) 0.054(2) Uani 1 d . .
H5 H 0.0474(4) 0.8652(7) -0.0482(5) 0.064 Uiso 1 calc R .
C6 C 0.0666(4) 0.8735(7) -0.1253(4) 0.056(2) Uani 1 d . .
H6 H 0.0189(4) 0.8732(7) -0.1567(4) 0.068 Uiso 1 calc R .
C7 C 0.1195(5) 0.8790(8) -0.1435(4) 0.067(3) Uani 1 d . .
H7 H 0.1091(5) 0.8832(8) -0.1877(4) 0.080 Uiso 1 calc R .
C8 C 0.1887(5) 0.8784(7) -0.0958(4) 0.055(2) Uani 1 d . .
H8 H 0.2259(5) 0.8816(7) -0.1075(4) 0.066 Uiso 1 calc R .
C9 C 0.2037(4) 0.8731(6) -0.0316(4) 0.040(2) Uani 1 d . .
C10 C 0.2766(4) 0.8719(6) 0.0227(4) 0.038(2) Uani 1 d . .
C11 C 0.3368(5) 0.8733(7) 0.0141(5) 0.061(3) Uani 1 d . .
H11 H 0.3333(5) 0.8759(7) -0.0280(5) 0.074 Uiso 1 calc R .
C12 C 0.4030(5) 0.8707(8) 0.0681(5) 0.071(3) Uani 1 d . .
H12 H 0.4445(5) 0.8726(8) 0.0627(5) 0.085 Uiso 1 calc R .
C13 C 0.4073(5) 0.8654(8) 0.1289(5) 0.067(3) Uani 1 d . .
H13 H 0.4516(5) 0.8625(8) 0.1657(5) 0.080 Uiso 1 calc R .
C14 C 0.3467(4) 0.8643(6) 0.1355(4) 0.046(2) Uani 1 d . .
H14 H 0.3499(4) 0.8616(6) 0.1775(4) 0.056 Uiso 1 calc R .
C15 C 0.2921(4) 0.6309(7) 0.1991(4) 0.053(2) Uani 1 d . .
C16 C 0.3012(5) 0.5423(8) 0.2368(5) 0.068(3) Uani 1 d . .
H16A H 0.3086(5) 0.4908(8) 0.2132(5) 0.102 Uiso 1 calc R .
H16B H 0.2591(5) 0.5308(8) 0.2424(5) 0.102 Uiso 1 calc R .
H16C H 0.3419(5) 0.5480(8) 0.2791(5) 0.102 Uiso 1 calc R .
C17 C 0.1483(4) 0.6332(7) 0.1514(5) 0.054(2) Uani 1 d . .
C18 C 0.1032(5) 0.5489(7) 0.1413(6) 0.076(3) Uani 1 d . .
H18A H 0.1332(5) 0.4947(7) 0.1590(6) 0.114 Uiso 1 calc R .
H18B H 0.0734(5) 0.5399(7) 0.0951(6) 0.114 Uiso 1 calc R .
H18C H 0.0737(5) 0.5574(7) 0.1632(6) 0.114 Uiso 1 calc R .
C19 C 0.3458(5) 0.6367(8) 0.0887(6) 0.072(3) Uani 1 d . .
H19 H 0.3706(5) 0.6411(8) 0.1342(6) 0.087 Uiso 1 calc R .
C20 C 0.3816(7) 0.6334(10) 0.0515(10) 0.108(5) Uani 1 d . .
H20 H 0.4313(7) 0.6373(10) 0.0720(10) 0.129 Uiso 1 calc R .
C21 C 0.3474(10) 0.6247(9) -0.0125(10) 0.112(6) Uani 1 d . .
H21 H 0.3729(10) 0.6221(9) -0.0369(10) 0.135 Uiso 1 calc R .
C22 C 0.2746(8) 0.6195(8) -0.0435(6) 0.087(4) Uani 1 d . .
H22 H 0.2501(8) 0.6127(8) -0.0889(6) 0.105 Uiso 1 calc R .
C23 C 0.2381(5) 0.6246(6) -0.0060(5) 0.058(2) Uani 1 d . .
C24 C 0.1607(5) 0.6256(6) -0.0344(4) 0.055(2) Uani 1 d . .
C25 C 0.1155(8) 0.6175(8) -0.1010(5) 0.092(4) Uani 1 d . .
H25 H 0.1342(8) 0.6087(8) -0.1308(5) 0.110 Uiso 1 calc R .
C26 C 0.0421(8) 0.6226(8) -0.1227(6) 0.100(5) Uani 1 d . .
H26 H 0.0105(8) 0.6162(8) -0.1671(6) 0.119 Uiso 1 calc R .
C27 C 0.0175(6) 0.6374(8) -0.0775(6) 0.086(4) Uani 1 d . .
H27 H -0.0314(6) 0.6417(8) -0.0904(6) 0.103 Uiso 1 calc R .
C28 C 0.0648(4) 0.6458(7) -0.0141(5) 0.067(3) Uani 1 d . .
H28 H 0.0467(4) 0.6579(7) 0.0156(5) 0.081 Uiso 1 calc R .
C29 C 0.0346(5) 0.1568(8) 0.4383(6) 0.068(3) Uani 1 d . .
C30 C -0.0226(6) 0.2233(9) 0.3999(7) 0.105(5) Uani 1 d . .
H30A H -0.0535(6) 0.1957(9) 0.3582(7) 0.158 Uiso 1 calc R .
H30B H -0.0020(6) 0.2801(9) 0.3931(7) 0.158 Uiso 1 calc R .
H30C H -0.0498(6) 0.2376(9) 0.4233(7) 0.158 Uiso 1 calc R .
C31 C 0.0607(4) 0.1568(6) 0.3310(4) 0.049(2) Uani 1 d . .
C32 C 0.0666(6) 0.2387(8) 0.2923(5) 0.078(3) Uani 1 d . .
H32A H 0.1161(6) 0.2550(8) 0.3076(5) 0.117 Uiso 1 calc R .
H32B H 0.0412(6) 0.2915(8) 0.2977(5) 0.117 Uiso 1 calc R .
H32C H 0.0463(6) 0.2220(8) 0.2466(5) 0.117 Uiso 1 calc R .
C33 C 0.1830(6) 0.1518(8) 0.5745(5) 0.070(3) Uani 1 d . .
H33 H 0.1357(6) 0.1485(8) 0.5674(5) 0.084 Uiso 1 calc R .
C34 C 0.2364(8) 0.1605(9) 0.6376(5) 0.088(4) Uani 1 d . .
H34 H 0.2245(8) 0.1654(9) 0.6722(5) 0.105 Uiso 1 calc R .
C35 C 0.3040(8) 0.1620(9) 0.6500(6) 0.098(4) Uani 1 d . .
H35 H 0.3400(8) 0.1670(9) 0.6929(6) 0.118 Uiso 1 calc R .
C36 C 0.3201(6) 0.1561(8) 0.5989(6) 0.081(3) Uani 1 d . .
H36 H 0.3677(6) 0.1569(8) 0.6068(6) 0.097 Uiso 1 calc R .
C37 C 0.2668(5) 0.1488(7) 0.5354(5) 0.061(3) Uani 1 d . .
C38 C 0.2793(4) 0.1426(6) 0.4783(5) 0.056(2) Uani 1 d . .
C39 C 0.3468(5) 0.1379(8) 0.4824(7) 0.080(3) Uani 1 d . .
H39 H 0.3870(5) 0.1410(8) 0.5231(7) 0.095 Uiso 1 calc R .
C40 C 0.3540(6) 0.1287(9) 0.4266(8) 0.095(4) Uani 1 d . .
H40 H 0.3992(6) 0.1240(9) 0.4285(8) 0.114 Uiso 1 calc R .
C41 C 0.2959(6) 0.1264(9) 0.3692(7) 0.087(4) Uani 1 d . .
H41 H 0.3004(6) 0.1219(9) 0.3306(7) 0.104 Uiso 1 calc R .
C42 C 0.2293(5) 0.1305(8) 0.3665(6) 0.070(3) Uani 1 d . .
H42 H 0.1889(5) 0.1280(8) 0.3259(6) 0.084 Uiso 1 calc R .
C43 C 0.0241(4) -0.0952(6) 0.3700(4) 0.045(2) Uani 1 d . .
C44 C -0.0069(5) -0.1788(7) 0.3866(5) 0.063(3) Uani 1 d . .
H44A H 0.0065(5) -0.1787(7) 0.4328(5) 0.094 Uiso 1 calc R .
H44B H 0.0107(5) -0.2350(7) 0.3755(5) 0.094 Uiso 1 calc R .
H44C H -0.0582(5) -0.1769(7) 0.3623(5) 0.094 Uiso 1 calc R .
C45 C 0.0918(4) -0.0913(7) 0.2928(4) 0.054(2) Uani 1 d . .
C46 C 0.0370(5) -0.1583(9) 0.2480(5) 0.079(3) Uani 1 d . .
H46A H -0.0099(5) -0.1331(9) 0.2358(5) 0.119 Uiso 1 calc R .
H46B H 0.0420(5) -0.2174(9) 0.2700(5) 0.119 Uiso 1 calc R .
H46C H 0.0435(5) -0.1675(9) 0.2094(5) 0.119 Uiso 1 calc R .
C47 C 0.1330(5) -0.0826(7) 0.5277(4) 0.056(2) Uani 1 d . .
H47 H 0.0834(5) -0.0771(7) 0.5059(4) 0.068 Uiso 1 calc R .
C48 C 0.1666(6) -0.0825(8) 0.5946(5) 0.073(3) Uani 1 d . .
H48 H 0.1402(6) -0.0758(8) 0.6180(5) 0.088 Uiso 1 calc R .
C49 C 0.2397(7) -0.0923(9) 0.6272(5) 0.084(4) Uani 1 d . .
H49 H 0.2636(7) -0.0941(9) 0.6729(5) 0.101 Uiso 1 calc R .
C50 C 0.2760(5) -0.0992(8) 0.5911(5) 0.069(3) Uani 1 d . .
H50 H 0.3256(5) -0.1046(8) 0.6121(5) 0.083 Uiso 1 calc R .
C51 C 0.2410(4) -0.0982(6) 0.5253(4) 0.048(2) Uani 1 d . .
C52 C 0.2765(4) -0.1037(6) 0.4828(4) 0.050(2) Uani 1 d . .
C53 C 0.3505(5) -0.1111(7) 0.5073(6) 0.070(3) Uani 1 d . .
H53 H 0.3801(5) -0.1132(7) 0.5523(6) 0.084 Uiso 1 calc R .
C54 C 0.3783(5) -0.1152(8) 0.4641(7) 0.083(4) Uani 1 d . .
H54 H 0.4276(5) -0.1195(8) 0.4795(7) 0.100 Uiso 1 calc R .
C55 C 0.3358(5) -0.1130(8) 0.3997(7) 0.079(3) Uani 1 d . .
H55 H 0.3552(5) -0.1166(8) 0.3703(7) 0.095 Uiso 1 calc R .
C56 C 0.2643(5) -0.1056(7) 0.3773(5) 0.060(3) Uani 1 d . .
H56 H 0.2350(5) -0.1048(7) 0.3323(5) 0.072 Uiso 1 calc R .
F1 F -0.0820(4) 0.5946(6) 0.2977(4) 0.109(2) Uani 1 d . .
F2 F 0.0159(4) 0.5679(7) 0.3890(3) 0.128(3) Uani 1 d . .
F3 F 0.0193(4) 0.5927(8) 0.2947(5) 0.149(4) Uani 1 d . .
F4 F -0.0567(4) 0.4798(6) 0.2491(3) 0.111(3) Uani 1 d . .
F5 F -0.0643(5) 0.4576(7) 0.3409(4) 0.137(3) Uani 1 d . .
F6 F 0.0412(4) 0.4529(8) 0.3421(4) 0.159(4) Uani 1 d . .
F7 F 0.1401(4) 0.3303(5) 0.2069(3) 0.103(2) Uani 1 d . .
F8 F 0.1729(6) 0.3377(8) 0.1310(5) 0.162(5) Uani 1 d . .
F9 F 0.2525(5) 0.3143(11) 0.2353(7) 0.221(7) Uani 1 d . .
F10 F 0.1946(9) 0.1958(10) 0.2333(9) 0.248(9) Uani 1 d . .
F11 F 0.1224(7) 0.2156(10) 0.1396(10) 0.255(9) Uani 1 d . .
F12 F 0.2376(6) 0.2117(7) 0.1668(5) 0.151(4) Uani 1 d . .
P1 P -0.01987(12) 0.5218(2) 0.31962(12) 0.0608(7) Uani 1 d . .
P2 P 0.1861(2) 0.2691(2) 0.18460(15) 0.0774(9) Uani 1 d . .
N1 N 0.1513(3) 0.8681(5) -0.0132(3) 0.0398(15) Uani 1 d . .
N2 N 0.2820(3) 0.8671(5) 0.0838(3) 0.0387(15) Uani 1 d . .
N3 N 0.2735(4) 0.6335(5) 0.0580(4) 0.051(2) Uani 1 d . .
N4 N 0.1350(3) 0.6383(5) 0.0097(4) 0.052(2) Uani 1 d . .
N5 N 0.1970(4) 0.1480(5) 0.5233(3) 0.057(2) Uani 1 d . .
N6 N 0.2215(3) 0.1380(5) 0.4214(4) 0.052(2) Uani 1 d . .
N7 N 0.1692(3) -0.0904(5) 0.4925(3) 0.045(2) Uani 1 d . .
N8 N 0.2342(3) -0.0993(5) 0.4187(3) 0.047(2) Uani 1 d . .
O1 O 0.0403(3) 0.8251(6) 0.0559(4) 0.089(3) Uani 1 d . .
O2 O 0.2154(3) 0.8334(5) 0.2213(3) 0.060(2) Uani 1 d . .
H2 H 0.1948 0.7857 0.2014 0.090 Uiso 1 d . .
O3 O 0.3340(4) 0.6899(7) 0.2212(4) 0.119(4) Uani 1 d . .
O4 O 0.1424(3) 0.6950(5) 0.1863(3) 0.063(2) Uani 1 d . .
O5 O 0.0306(4) 0.1063(6) 0.4789(4) 0.083(2) Uani 1 d . .
O6 O 0.0121(3) 0.1011(5) 0.2956(3) 0.059(2) Uani 1 d . .
H6 H 0.0102 0.0571 0.3182 0.089 Uiso 1 d . .
O7 O -0.0191(3) -0.0291(5) 0.3450(3) 0.058(2) Uani 1 d . .
O8 O 0.1195(4) -0.0359(6) 0.2706(3) 0.077(2) Uani 1 d . .
Pt1 Pt 0.182760(14) 0.87295(2) 0.087718(14) 0.03650(8) Uani 1 d . .
Pt2 Pt 0.211085(14) 0.63753(2) 0.10853(2) 0.04176(9) Uani 1 d . .
Pt3 Pt 0.12151(2) 0.14725(2) 0.42358(2) 0.04394(9) Uani 1 d . .
Pt4 Pt 0.123876(15) -0.09293(2) 0.389315(15) 0.04136(9) Uani 1 d . .

loop_
_atom_type_symbol
_atom_type_description
_atom_type_scat_dispersion_real
_atom_type_scat_dispersion_imag
_atom_type_scat_source
C C 0.0033 0.0016 'International Tables Vol C Tables 4.2.6.8 and 6.1.1.4'
H H 0.0000 0.0000 'International Tables Vol C Tables 4.2.6.8 and 6.1.1.4'
F F 0.0171 0.0103 'International Tables Vol C Tables 4.2.6.8 and 6.1.1.4'
P P 0.1023 0.0942 'International Tables Vol C Tables 4.2.6.8 and 6.1.1.4'
N N 0.0061 0.0033 'International Tables Vol C Tables 4.2.6.8 and 6.1.1.4'
O O 0.0106 0.0060 'International Tables Vol C Tables 4.2.6.8 and 6.1.1.4'
Pt Pt -1.7033 8.3905 'International Tables Vol C Tables 4.2.6.8 and 6.1.1.4'

loop_
_geom_angle_atom_site_label_1
_geom_angle_atom_site_label_2
_geom_angle_atom_site_label_3
_geom_angle
_geom_angle_site_symmetry_1
_geom_angle_site_symmetry_3
_geom_angle_publ_flag
O1 C1 C2 118.3(8) . . ?
O1 C1 Pt1 123.5(7) . . ?
C2 C1 Pt1 118.3(6) . . ?
C1 C2 H2A 109.5(5) . . ?
C1 C2 H2B 109.4(5) . . ?
H2A C2 H2B 109.5 . . ?
C1 C2 H2C 109.5(5) . . ?
H2A C2 H2C 109.5 . . ?
H2B C2 H2C 109.5 . . ?
O2 C3 C4 114.2(7) . . ?
O2 C3 Pt1 125.6(6) . . ?
C4 C3 Pt1 120.2(7) . . ?
C3 C4 H4A 109.5(5) . . ?
C3 C4 H4B 109.3(5) . . ?
H4A C4 H4B 109.5 . . ?
C3 C4 H4C 109.6(5) . . ?
H4A C4 H4C 109.5 . . ?
H4B C4 H4C 109.5 . . ?
N1 C5 C6 123.5(8) . . ?
N1 C5 H5 118.2(5) . . ?
C6 C5 H5 118.2(5) . . ?
C7 C6 C5 118.8(8) . . ?
C7 C6 H6 120.6(5) . . ?
C5 C6 H6 120.6(5) . . ?
C6 C7 C8 118.6(8) . . ?
C6 C7 H7 120.7(5) . . ?
C8 C7 H7 120.7(5) . . ?
C9 C8 C7 120.5(8) . . ?
C9 C8 H8 119.8(5) . . ?
C7 C8 H8 119.7(5) . . ?
N1 C9 C8 121.2(7) . . ?
N1 C9 C10 114.9(6) . . ?
C8 C9 C10 123.9(7) . . ?
N2 C10 C11 119.9(7) . . ?
N2 C10 C9 116.2(6) . . ?
C11 C10 C9 123.9(7) . . ?
C10 C11 C12 119.7(8) . . ?
C10 C11 H11 120.1(5) . . ?
C12 C11 H11 120.2(5) . . ?
C13 C12 C11 119.5(8) . . ?
C13 C12 H12 120.2(5) . . ?
C11 C12 H12 120.2(5) . . ?
C14 C13 C12 119.1(9) . . ?
C14 C13 H13 120.4(6) . . ?
C12 C13 H13 120.4(5) . . ?
N2 C14 C13 122.3(8) . . ?
N2 C14 H14 118.9(4) . . ?
C13 C14 H14 118.9(6) . . ?
O3 C15 C16 119.3(9) . . ?
O3 C15 Pt2 122.8(8) . . ?
C16 C15 Pt2 117.7(7) . . ?
C15 C16 H16A 109.5(5) . . ?
C15 C16 H16B 109.5(5) . . ?
H16A C16 H16B 109.5 . . ?
C15 C16 H16C 109.5(5) . . ?
H16A C16 H16C 109.5 . . ?
H16B C16 H16C 109.5 . . ?
O4 C17 C18 115.9(8) . . ?
O4 C17 Pt2 125.9(7) . . ?
C18 C17 Pt2 118.2(8) . . ?
C17 C18 H18A 109.5(5) . . ?
C17 C18 H18B 109.5(6) . . ?
H18A C18 H18B 109.5 . . ?
C17 C18 H18C 109.4(6) . . ?
H18A C18 H18C 109.5 . . ?
H18B C18 H18C 109.5 . . ?
N3 C19 C20 118.6(13) . . ?
N3 C19 H19 120.6(6) . . ?
C20 C19 H19 120.8(9) . . ?
C21 C20 C19 121.3(13) . . ?
C21 C20 H20 119.4(8) . . ?
C19 C20 H20 119.3(9) . . ?
C20 C21 C22 120.4(11) . . ?
C20 C21 H21 119.8(8) . . ?
C22 C21 H21 119.8(8) . . ?
C21 C22 C23 118.5(12) . . ?
C21 C22 H22 120.8(8) . . ?
C23 C22 H22 120.7(8) . . ?
N3 C23 C22 120.1(10) . . ?
N3 C23 C24 116.9(7) . . ?
C22 C23 C24 123.0(10) . . ?
N4 C24 C25 121.6(10) . . ?
N4 C24 C23 114.2(7) . . ?
C25 C24 C23 124.1(10) . . ?
C24 C25 C26 119.0(12) . . ?
C24 C25 H25 120.5(8) . . ?
C26 C25 H25 120.5(8) . . ?
C27 C26 C25 118.3(11) . . ?
C27 C26 H26 120.9(7) . . ?
C25 C26 H26 120.8(8) . . ?
C28 C27 C26 118.9(12) . . ?
C28 C27 H27 120.6(8) . . ?
C26 C27 H27 120.5(7) . . ?
N4 C28 C27 125.5(11) . . ?
N4 C28 H28 117.2(6) . . ?
C27 C28 H28 117.2(8) . . ?
O5 C29 C30 121.6(9) . . ?
O5 C29 Pt3 118.2(8) . . ?
C30 C29 Pt3 120.3(8) . . ?
C29 C30 H30A 109.4(8) . . ?
C29 C30 H30B 109.5(6) . . ?
H30A C30 H30B 109.5 . . ?
C29 C30 H30C 109.5(7) . . ?
H30A C30 H30C 109.5 . . ?
H30B C30 H30C 109.5 . . ?
O6 C31 C32 111.6(8) . . ?
O6 C31 Pt3 127.4(7) . . ?
C32 C31 Pt3 120.9(7) . . ?
C31 C32 H32A 109.3(5) . . ?
C31 C32 H32B 109.5(6) . . ?
H32A C32 H32B 109.5 . . ?
C31 C32 H32C 109.6(5) . . ?
H32A C32 H32C 109.5 . . ?
H32B C32 H32C 109.5 . . ?
N5 C33 C34 121.9(11) . . ?
N5 C33 H33 119.1(6) . . ?
C34 C33 H33 119.0(8) . . ?
C35 C34 C33 121.0(12) . . ?
C35 C34 H34 119.5(8) . . ?
C33 C34 H34 119.5(8) . . ?
C34 C35 C36 118.4(11) . . ?
C34 C35 H35 120.8(8) . . ?
C36 C35 H35 120.8(7) . . ?
C35 C36 C37 120.8(11) . . ?
C35 C36 H36 119.6(7) . . ?
C37 C36 H36 119.6(7) . . ?
N5 C37 C36 120.1(10) . . ?
N5 C37 C38 115.6(8) . . ?
C36 C37 C38 124.3(9) . . ?
N6 C38 C39 121.7(10) . . ?
N6 C38 C37 115.6(8) . . ?
C39 C38 C37 122.7(9) . . ?
C40 C39 C38 119.1(11) . . ?
C40 C39 H39 120.5(7) . . ?
C38 C39 H39 120.5(7) . . ?
C41 C40 C39 119.2(10) . . ?
C41 C40 H40 120.4(7) . . ?
C39 C40 H40 120.3(7) . . ?
C40 C41 C42 120.5(12) . . ?
C40 C41 H41 119.7(7) . . ?
C42 C41 H41 119.8(7) . . ?
N6 C42 C41 120.7(10) . . ?
N6 C42 H42 119.6(5) . . ?
C41 C42 H42 119.7(7) . . ?
O7 C43 C44 114.1(7) . . ?
O7 C43 Pt4 125.3(6) . . ?
C44 C43 Pt4 120.6(7) . . ?
C43 C44 H44A 109.4(5) . . ?
C43 C44 H44B 109.4(5) . . ?
H44A C44 H44B 109.5 . . ?
C43 C44 H44C 109.6(5) . . ?
H44A C44 H44C 109.5 . . ?
H44B C44 H44C 109.5 . . ?
O8 C45 C46 119.7(8) . . ?
O8 C45 Pt4 118.8(7) . . ?
C46 C45 Pt4 121.5(7) . . ?
C45 C46 H46A 109.5(6) . . ?
C45 C46 H46B 109.5(6) . . ?
H46A C46 H46B 109.5 . . ?
C45 C46 H46C 109.4(5) . . ?
H46A C46 H46C 109.5 . . ?
H46B C46 H46C 109.5 . . ?
N7 C47 C48 121.9(9) . . ?
N7 C47 H47 119.0(5) . . ?
C48 C47 H47 119.1(6) . . ?
C47 C48 C49 119.5(10) . . ?
C47 C48 H48 120.2(6) . . ?
C49 C48 H48 120.3(6) . . ?
C50 C49 C48 118.2(10) . . ?
C50 C49 H49 120.9(6) . . ?
C48 C49 H49 120.9(6) . . ?
C51 C50 C49 120.5(10) . . ?
C51 C50 H50 119.8(6) . . ?
C49 C50 H50 119.8(6) . . ?
C50 C51 N7 122.1(9) . . ?
C50 C51 C52 123.8(8) . . ?
N7 C51 C52 114.2(7) . . ?
N8 C52 C53 121.0(9) . . ?
N8 C52 C51 116.2(7) . . ?
C53 C52 C51 122.8(9) . . ?
C54 C53 C52 118.4(10) . . ?
C54 C53 H53 120.8(7) . . ?
C52 C53 H53 120.8(7) . . ?
C55 C54 C53 120.6(10) . . ?
C55 C54 H54 119.7(6) . . ?
C53 C54 H54 119.7(7) . . ?
C54 C55 C56 119.7(11) . . ?
C54 C55 H55 120.1(6) . . ?
C56 C55 H55 120.1(7) . . ?
C55 C56 N8 121.8(10) . . ?
C55 C56 H56 119.1(7) . . ?
N8 C56 H56 119.1(5) . . ?
F6 P1 F5 92.8(6) . . ?
F6 P1 F4 93.0(5) . . ?
F5 P1 F4 90.6(5) . . ?
F6 P1 F2 88.9(5) . . ?
F5 P1 F2 90.6(5) . . ?
F4 P1 F2 177.7(5) . . ?
F6 P1 F3 92.2(6) . . ?
F5 P1 F3 174.9(6) . . ?
F4 P1 F3 88.2(5) . . ?
F2 P1 F3 90.5(5) . . ?
F6 P1 F1 178.6(6) . . ?
F5 P1 F1 87.6(5) . . ?
F4 P1 F1 88.3(4) . . ?
F2 P1 F1 89.7(5) . . ?
F3 P1 F1 87.4(5) . . ?
F10 P2 F11 85.7(10) . . ?
F10 P2 F8 175.0(10) . . ?
F11 P2 F8 89.5(10) . . ?
F10 P2 F9 88.1(10) . . ?
F11 P2 F9 173.7(11) . . ?
F8 P2 F9 96.7(9) . . ?
F10 P2 F7 91.8(5) . . ?
F11 P2 F7 90.9(6) . . ?
F8 P2 F7 89.4(4) . . ?
F9 P2 F7 90.2(6) . . ?
F10 P2 F12 87.9(6) . . ?
F11 P2 F12 93.8(7) . . ?
F8 P2 F12 91.3(5) . . ?
F9 P2 F12 85.1(6) . . ?
F7 P2 F12 175.3(6) . . ?
C5 N1 C9 117.4(7) . . ?
C5 N1 Pt1 125.8(5) . . ?
C9 N1 Pt1 116.5(5) . . ?
C14 N2 C10 119.5(6) . . ?
C14 N2 Pt1 126.0(5) . . ?
C10 N2 Pt1 114.5(5) . . ?
C23 N3 C19 121.2(8) . . ?
C23 N3 Pt2 115.8(6) . . ?
C19 N3 Pt2 123.0(7) . . ?
C28 N4 C24 116.6(8) . . ?
C28 N4 Pt2 127.5(7) . . ?
C24 N4 Pt2 115.8(6) . . ?
C33 N5 C37 117.7(8) . . ?
C33 N5 Pt3 126.6(7) . . ?
C37 N5 Pt3 115.7(6) . . ?
C38 N6 C42 118.8(8) . . ?
C38 N6 Pt3 116.9(6) . . ?
C42 N6 Pt3 124.3(6) . . ?
C47 N7 C51 117.9(7) . . ?
C47 N7 Pt4 125.7(6) . . ?
C51 N7 Pt4 116.5(5) . . ?
C52 N8 C56 118.4(7) . . ?
C52 N8 Pt4 116.5(5) . . ?
C56 N8 Pt4 124.9(6) . . ?
C3 O2 O4 122.7(5) . . ?
C3 O2 H2 109.6(6) . . ?
O4 O2 H2 16.5(3) . . ?
C17 O4 O2 124.5(5) . . ?
C31 O6 O7 119.8(6) . . ?
C31 O6 H6 109.4(7) . . ?
O7 O6 H6 11.9(3) . . ?
C43 O7 O6 119.9(5) . . ?
C3 Pt1 C1 88.4(3) . . ?
C3 Pt1 N1 172.4(3) . . ?
C1 Pt1 N1 95.7(3) . . ?
C3 Pt1 N2 98.1(3) . . ?
C1 Pt1 N2 172.6(3) . . ?
N1 Pt1 N2 77.4(2) . . ?
C3 Pt1 Pt2 91.4(3) . . ?
C1 Pt1 Pt2 101.8(3) . . ?
N1 Pt1 Pt2 94.0(2) . . ?
N2 Pt1 Pt2 81.6(2) . . ?
C17 Pt2 C15 86.0(3) . . ?
C17 Pt2 N4 100.4(3) . . ?
C15 Pt2 N4 173.1(3) . . ?
C17 Pt2 N3 175.5(4) . . ?
C15 Pt2 N3 96.8(3) . . ?
N4 Pt2 N3 76.6(3) . . ?
C17 Pt2 Pt1 89.2(3) . . ?
C15 Pt2 Pt1 101.8(3) . . ?
N4 Pt2 Pt1 81.0(2) . . ?
N3 Pt2 Pt1 93.6(2) . . ?
C31 Pt3 C29 88.7(4) . . ?
C31 Pt3 N5 172.9(3) . . ?
C29 Pt3 N5 96.6(4) . . ?
C31 Pt3 N6 98.7(3) . . ?
C29 Pt3 N6 172.6(4) . . ?
N5 Pt3 N6 76.0(3) . . ?
C31 Pt3 Pt4 83.8(3) . . ?
C29 Pt3 Pt4 102.1(3) . . ?
N5 Pt3 Pt4 99.6(2) . . ?
N6 Pt3 Pt4 79.7(2) . . ?
C43 Pt4 C45 87.5(3) . . ?
C43 Pt4 N8 174.1(3) . . ?
C45 Pt4 N8 97.3(3) . . ?
C43 Pt4 N7 98.7(3) . . ?
C45 Pt4 N7 173.6(3) . . ?
N8 Pt4 N7 76.5(3) . . ?
C43 Pt4 Pt3 86.8(3) . . ?
C45 Pt4 Pt3 101.7(3) . . ?
N8 Pt4 Pt3 95.5(2) . . ?
N7 Pt4 Pt3 77.2(2) . . ?

loop_
_geom_bond_atom_site_label_1
_geom_bond_atom_site_label_2
_geom_bond_distance
_geom_bond_site_symmetry_2
_geom_bond_publ_flag
C1 O1 1.208(11) . ?
C1 C2 1.502(12) . ?
C1 Pt1 1.995(8) . ?
C2 H2A 0.97 . ?
C2 H2B 0.97 . ?
C2 H2C 0.97 . ?
C3 O2 1.275(10) . ?
C3 C4 1.462(12) . ?
C3 Pt1 1.955(8) . ?
C4 H4A 0.97 . ?
C4 H4B 0.97 . ?
C4 H4C 0.97 . ?
C5 N1 1.344(10) . ?
C5 C6 1.371(12) . ?
C5 H5 0.94 . ?
C6 C7 1.363(12) . ?
C6 H6 0.94 . ?
C7 C8 1.378(12) . ?
C7 H7 0.94 . ?
C8 C9 1.369(11) . ?
C8 H8 0.94 . ?
C9 N1 1.354(9) . ?
C9 C10 1.485(10) . ?
C10 N2 1.363(9) . ?
C10 C11 1.374(10) . ?
C11 C12 1.393(13) . ?
C11 H11 0.94 . ?
C12 C13 1.364(14) . ?
C12 H12 0.94 . ?
C13 C14 1.357(11) . ?
C13 H13 0.94 . ?
C14 N2 1.350(10) . ?
C14 H14 0.94 . ?
C15 O3 1.164(11) . ?
C15 C16 1.503(13) . ?
C15 Pt2 2.019(9) . ?
C16 H16A 0.97 . ?
C16 H16B 0.97 . ?
C16 H16C 0.97 . ?
C17 O4 1.240(11) . ?
C17 C18 1.492(12) . ?
C17 Pt2 1.981(9) . ?
C18 H18A 0.97 . ?
C18 H18B 0.97 . ?
C18 H18C 0.97 . ?
C19 N3 1.366(11) . ?
C19 C20 1.38(2) . ?
C19 H19 0.94 . ?
C20 C21 1.32(2) . ?
C20 H20 0.94 . ?
C21 C22 1.38(2) . ?
C21 H21 0.94 . ?
C22 C23 1.395(13) . ?
C22 H22 0.94 . ?
C23 N3 1.326(12) . ?
C23 C24 1.464(13) . ?
C24 N4 1.362(11) . ?
C24 C25 1.400(14) . ?
C25 C26 1.40(2) . ?
C25 H25 0.94 . ?
C26 C27 1.37(2) . ?
C26 H26 0.94 . ?
C27 C28 1.354(15) . ?
C27 H27 0.94 . ?
C28 N4 1.334(11) . ?
C28 H28 0.94 . ?
C29 O5 1.216(13) . ?
C29 C30 1.480(15) . ?
C29 Pt3 2.019(10) . ?
C30 H30A 0.97 . ?
C30 H30B 0.97 . ?
C30 H30C 0.97 . ?
C31 O6 1.267(10) . ?
C31 C32 1.514(13) . ?
C31 Pt3 1.937(9) . ?
C32 H32A 0.97 . ?
C32 H32B 0.97 . ?
C32 H32C 0.97 . ?
C33 N5 1.338(12) . ?
C33 C34 1.388(15) . ?
C33 H33 0.94 . ?
C34 C35 1.33(2) . ?
C34 H34 0.94 . ?
C35 C36 1.37(2) . ?
C35 H35 0.94 . ?
C36 C37 1.391(14) . ?
C36 H36 0.94 . ?
C37 N5 1.373(11) . ?
C37 C38 1.458(14) . ?
C38 N6 1.330(11) . ?
C38 C39 1.388(13) . ?
C39 C40 1.37(2) . ?
C39 H39 0.94 . ?
C40 C41 1.34(2) . ?
C40 H40 0.94 . ?
C41 C42 1.382(13) . ?
C41 H41 0.94 . ?
C42 N6 1.352(12) . ?
C42 H42 0.94 . ?
C43 O7 1.262(10) . ?
C43 C44 1.499(12) . ?
C43 Pt4 1.949(8) . ?
C44 H44A 0.97 . ?
C44 H44B 0.97 . ?
C44 H44C 0.97 . ?
C45 O8 1.227(11) . ?
C45 C46 1.501(13) . ?
C45 Pt4 2.012(8) . ?
C46 H46A 0.97 . ?
C46 H46B 0.97 . ?
C46 H46C 0.97 . ?
C47 N7 1.346(10) . ?
C47 C48 1.376(13) . ?
C47 H47 0.94 . ?
C48 C49 1.39(2) . ?
C48 H48 0.94 . ?
C49 C50 1.366(15) . ?
C49 H49 0.94 . ?
C50 C51 1.355(12) . ?
C50 H50 0.94 . ?
C51 N7 1.363(10) . ?
C51 C52 1.478(12) . ?
C52 N8 1.339(11) . ?
C52 C53 1.409(12) . ?
C53 C54 1.37(2) . ?
C53 H53 0.94 . ?
C54 C55 1.34(2) . ?
C54 H54 0.94 . ?
C55 C56 1.363(13) . ?
C55 H55 0.94 . ?
C56 N8 1.367(11) . ?
C56 H56 0.94 . ?
F1 P1 1.574(7) . ?
F2 P1 1.574(7) . ?
F3 P1 1.575(8) . ?
F4 P1 1.571(7) . ?
F5 P1 1.545(7) . ?
F6 P1 1.520(7) . ?
F7 P2 1.560(7) . ?
F8 P2 1.504(8) . ?
F9 P2 1.510(11) . ?
F10 P2 1.488(10) . ?
F11 P2 1.490(12) . ?
F12 P2 1.561(8) . ?
N1 Pt1 2.111(6) . ?
N2 Pt1 2.142(6) . ?
N3 Pt2 2.117(7) . ?
N4 Pt2 2.115(7) . ?
N5 Pt3 2.127(7) . ?
N6 Pt3 2.142(7) . ?
N7 Pt4 2.125(7) . ?
N8 Pt4 2.118(6) . ?
O2 O4 2.422(10) . ?
O2 H2 0.830(7) . ?
O6 O7 2.429(9) . ?
O6 H6 0.831(6) . ?
Pt1 Pt2 3.4278(6) . ?
Pt3 Pt4 3.5423(6) . ?

loop_
_geom_torsion_atom_site_label_1
_geom_torsion_atom_site_label_2
_geom_torsion_atom_site_label_3
_geom_torsion_atom_site_label_4
_geom_torsion
_geom_torsion_site_symmetry_1
_geom_torsion_site_symmetry_2
_geom_torsion_site_symmetry_3
_geom_torsion_site_symmetry_4
_geom_torsion_publ_flag
C3 Pt1 Pt2 C15 -27.3(3) . . . . ?
C1 Pt1 Pt2 C17 -30.2(4) . . . . ?
N1 Pt1 Pt2 N4 -26.2(2) . . . . ?
N2 Pt1 Pt2 N3 -27.0(3) . . . . ?
C31 Pt3 Pt4 C45 18.6(3) . . . . ?
C29 Pt3 Pt4 C43 19.2(4) . . . . ?
N6 Pt3 Pt4 N8 17.3(3) . . . . ?
N5 Pt3 Pt4 N7 18.4(3) . . . . ?
